data_1556128
loop_
_publ_author_name
'Ottersbach, Philipp A.'
'Schmitz, Janina'
'Schnakenburg, Gregor'
'G\"utschow, Michael'

_publ_section_title
;
 An access to aza-Freidinger lactams and E-locked analogs.
;
_journal_issue 3
_journal_name_full 'Organic letters'
_journal_page_first 448
_journal_page_last 451
_journal_paper_doi 10.1021/ol3030583
_journal_volume 15
_journal_year 2013
_chemical_absolute_configuration rm
_chemical_formula_moiety 'C15 H20 N4 O4'
_chemical_formula_sum 'C15 H20 N4 O4'
_chemical_formula_weight 320.35
_space_group_IT_number 19
_space_group_name_Hall 'P 2ac 2ab'
_space_group_name_H-M_alt 'P 21 21 21'
_symmetry_cell_setting orthorhombic
_symmetry_space_group_name_Hall 'P 2ac 2ab'
_symmetry_space_group_name_H-M 'P 21 21 21'
_atom_sites_solution_hydrogens geom
_atom_sites_solution_primary direct
_atom_sites_solution_secondary difmap
_audit_creation_method SHELXL-97
_cell_angle_alpha 90.00
_cell_angle_beta 90.00
_cell_angle_gamma 90.00
_cell_formula_units_Z 4
_cell_length_a 10.490(3)
_cell_length_b 10.995(2)
_cell_length_c 13.995(4)
_cell_measurement_reflns_used 895
_cell_measurement_temperature 100(2)
_cell_measurement_theta_max 22.85
_cell_measurement_theta_min 2.43
_cell_volume 1614.1(7)
_diffrn_ambient_temperature 100(2)
_diffrn_measured_fraction_theta_full 0.981
_diffrn_measured_fraction_theta_max 0.981
_diffrn_measurement_device_type 'Bruker X8-KappaApexII'
_diffrn_measurement_method ccd
_diffrn_radiation_monochromator graphite
_diffrn_radiation_source 'fine-focus sealed tube'
_diffrn_radiation_type MoK\a
_diffrn_radiation_wavelength 0.71073
_diffrn_reflns_av_R_equivalents 0.0537
_diffrn_reflns_av_sigmaI/netI 0.0967
_diffrn_reflns_limit_h_max 12
_diffrn_reflns_limit_h_min -13
_diffrn_reflns_limit_k_max 12
_diffrn_reflns_limit_k_min -13
_diffrn_reflns_limit_l_max 17
_diffrn_reflns_limit_l_min -16
_diffrn_reflns_number 6939
_diffrn_reflns_theta_full 27.00
_diffrn_reflns_theta_max 27.00
_diffrn_reflns_theta_min 3.05
_exptl_absorpt_coefficient_mu 0.097
_exptl_absorpt_correction_T_max 0.9808
_exptl_absorpt_correction_T_min 0.9438
_exptl_absorpt_correction_type empirical
_exptl_absorpt_process_details 'Sadabs 2009/2'
_exptl_crystal_colour colourless
_exptl_crystal_density_diffrn 1.318
_exptl_crystal_density_method 'not measured'
_exptl_crystal_description rod
_exptl_crystal_F_000 680
_exptl_crystal_size_max 0.60
_exptl_crystal_size_mid 0.20
_exptl_crystal_size_min 0.20
_refine_diff_density_max 0.194
_refine_diff_density_min -0.239
_refine_diff_density_rms 0.050
_refine_ls_extinction_method none
_refine_ls_goodness_of_fit_ref 1.000
_refine_ls_hydrogen_treatment mixed
_refine_ls_matrix_type full
_refine_ls_number_parameters 218
_refine_ls_number_reflns 3450
_refine_ls_number_restraints 1
_refine_ls_restrained_S_all 1.001
_refine_ls_R_factor_all 0.0900
_refine_ls_R_factor_gt 0.0515
_refine_ls_shift/su_max 0.017
_refine_ls_shift/su_mean 0.002
_refine_ls_structure_factor_coef Fsqd
_refine_ls_weighting_details 'calc w=1/[\s^2^(Fo^2^)+(0.0348P)^2^+0.0000P] where P=(Fo^2^+2Fc^2^)/3'
_refine_ls_weighting_scheme calc
_refine_ls_wR_factor_gt 0.0909
_refine_ls_wR_factor_ref 0.1035
_reflns_number_gt 2397
_reflns_number_total 3450
_reflns_threshold_expression >2sigma(I)
_cod_data_source_file ol3030583_si_002.cif
_cod_data_source_block 2186f
_cod_original_cell_volume 1614.2(7)
_cod_database_code 1556128

loop_
_symmetry_equiv_pos_as_xyz
'x, y, z'
'-x+1/2, -y, z+1/2'
'x+1/2, -y+1/2, -z'
'-x, y+1/2, -z+1/2'

loop_
_atom_site_label
_atom_site_type_symbol
_atom_site_fract_x
_atom_site_fract_y
_atom_site_fract_z
_atom_site_U_iso_or_equiv
_atom_site_adp_type
_atom_site_occupancy
_atom_site_symmetry_multiplicity
_atom_site_calc_flag
_atom_site_refinement_flags
C1 C 0.8884(3) 0.1976(2) 0.3737(2) 0.0207(7) Uani 1 1 d .
C2 C 0.7767(3) 0.2247(2) 0.4217(2) 0.0236(7) Uani 1 1 d .
H2A H 0.7093 0.2651 0.3893 0.028 Uiso 1 1 calc R
C3 C 0.7631(3) 0.1932(2) 0.5166(2) 0.0303(8) Uani 1 1 d .
H3A H 0.6859 0.2116 0.5491 0.036 Uiso 1 1 calc R
C4 C 0.8610(4) 0.1348(3) 0.5650(2) 0.0332(8) Uani 1 1 d .
H4A H 0.8520 0.1147 0.6307 0.040 Uiso 1 1 calc R
C5 C 0.9718(3) 0.1063(3) 0.5165(2) 0.0321(8) Uani 1 1 d .
H5A H 1.0388 0.0650 0.5486 0.039 Uiso 1 1 calc R
C6 C 0.9852(3) 0.1376(2) 0.4222(2) 0.0251(7) Uani 1 1 d .
H6A H 1.0619 0.1178 0.3896 0.030 Uiso 1 1 calc R
C7 C 0.9049(3) 0.2247(2) 0.2695(2) 0.0274(7) Uani 1 1 d .
H7A H 0.9964 0.2194 0.2528 0.033 Uiso 1 1 calc R
H7B H 0.8586 0.1630 0.2315 0.033 Uiso 1 1 calc R
C8 C 0.7590(3) 0.3515(2) 0.1843(2) 0.0223(6) Uani 1 1 d .
C9 C 0.6225(3) 0.4935(2) 0.1015(2) 0.0200(7) Uani 1 1 d .
H9 H 0.608(3) 0.591(2) 0.1071(18) 0.024 Uiso 1 1 d .
C10 C 0.5029(3) 0.4342(2) 0.1440(2) 0.0197(7) Uani 1 1 d .
C11 C 0.4336(3) 0.3687(3) -0.02143(19) 0.0255(7) Uani 1 1 d .
H11A H 0.3486 0.3809 -0.0507 0.031 Uiso 1 1 calc R
H11B H 0.4648 0.2872 -0.0401 0.031 Uiso 1 1 calc R
C12 C 0.5250(3) 0.4653(3) -0.0583(2) 0.0249(7) Uani 1 1 d .
H12A H 0.4857 0.5467 -0.0516 0.030 Uiso 1 1 calc R
H12B H 0.5427 0.4510 -0.1269 0.030 Uiso 1 1 calc R
C13 C 0.6490(3) 0.4608(2) -0.00202(19) 0.0219(7) Uani 1 1 d .
H13B H 0.6861 0.3781 -0.0057 0.026 Uiso 1 1 calc R
H13A H 0.7110 0.5189 -0.0296 0.026 Uiso 1 1 calc R
C14 C 0.3289(3) 0.2124(2) 0.1726(2) 0.0191(6) Uani 1 1 d U
C15 C 0.2047(3) 0.3972(2) 0.1377(2) 0.0294(7) Uani 1 1 d .
H15A H 0.2176 0.4440 0.1965 0.035 Uiso 1 1 calc R
H15B H 0.1278 0.3473 0.1439 0.035 Uiso 1 1 calc R
H15C H 0.1949 0.4531 0.0837 0.035 Uiso 1 1 calc R
N1 N 0.7302(2) 0.46781(18) 0.16391(16) 0.0204(5) Uani 1 1 d .
H1A H 0.7759 0.5276 0.1880 0.025 Uiso 1 1 calc R
N2 N 0.4225(2) 0.37533(19) 0.08300(16) 0.0192(5) Uani 1 1 d .
N3 N 0.3145(2) 0.31876(18) 0.12139(16) 0.0199(6) Uani 1 1 d .
N4 N 0.4419(2) 0.1560(2) 0.16618(18) 0.0223(6) Uani 1 1 d .
H16 H 0.454(3) 0.089(3) 0.2027(19) 0.027 Uiso 1 1 d .
H17 H 0.509(3) 0.199(3) 0.146(2) 0.027 Uiso 1 1 d .
O1 O 0.85739(19) 0.34494(16) 0.24561(14) 0.0258(5) Uani 1 1 d .
O2 O 0.70490(18) 0.26320(15) 0.14943(14) 0.0233(5) Uani 1 1 d .
O3 O 0.48123(19) 0.43860(15) 0.22970(14) 0.0236(5) Uani 1 1 d .
O4 O 0.23546(18) 0.17139(14) 0.21667(13) 0.0232(5) Uani 1 1 d U

loop_
_atom_site_aniso_label
_atom_site_aniso_U_11
_atom_site_aniso_U_22
_atom_site_aniso_U_33
_atom_site_aniso_U_23
_atom_site_aniso_U_13
_atom_site_aniso_U_12
C1 0.0250(18) 0.0139(14) 0.0233(16) -0.0020(11) -0.0019(14) -0.0038(12)
C2 0.0249(18) 0.0184(14) 0.0275(17) -0.0011(12) -0.0012(15) 0.0062(13)
C3 0.036(2) 0.0266(16) 0.0284(18) -0.0048(13) 0.0037(16) 0.0001(14)
C4 0.044(2) 0.0329(17) 0.0225(17) 0.0009(14) -0.0070(17) -0.0096(16)
C5 0.032(2) 0.0294(17) 0.0353(19) 0.0047(14) -0.0124(17) -0.0049(15)
C6 0.0161(16) 0.0229(16) 0.0363(18) -0.0017(13) -0.0056(14) -0.0007(13)
C7 0.0284(19) 0.0258(15) 0.0279(17) 0.0001(13) 0.0008(15) 0.0081(14)
C8 0.0212(16) 0.0246(15) 0.0211(15) -0.0004(12) 0.0047(14) -0.0031(13)
C9 0.0210(17) 0.0159(14) 0.0231(16) -0.0002(11) -0.0001(14) -0.0005(12)
C10 0.0233(17) 0.0110(13) 0.0248(17) 0.0006(11) 0.0036(14) 0.0001(12)
C11 0.0305(18) 0.0272(16) 0.0189(15) 0.0014(12) -0.0040(14) -0.0055(14)
C12 0.0280(18) 0.0250(16) 0.0216(16) 0.0022(12) 0.0016(15) -0.0005(13)
C13 0.0239(17) 0.0207(14) 0.0210(16) 0.0020(12) 0.0027(14) -0.0058(12)
C14 0.0216(16) 0.0165(13) 0.0191(16) -0.0015(11) -0.0036(12) -0.0012(11)
C15 0.0198(17) 0.0255(15) 0.043(2) 0.0113(14) 0.0026(16) 0.0030(13)
N1 0.0187(13) 0.0155(11) 0.0272(14) -0.0007(9) -0.0011(12) -0.0037(9)
N2 0.0184(14) 0.0209(12) 0.0183(13) 0.0004(10) 0.0003(11) -0.0043(10)
N3 0.0180(13) 0.0148(11) 0.0268(14) 0.0045(10) 0.0011(11) -0.0021(10)
N4 0.0215(15) 0.0165(12) 0.0290(15) 0.0056(10) 0.0031(12) 0.0002(11)
O1 0.0259(12) 0.0235(10) 0.0281(12) 0.0028(9) -0.0073(10) -0.0010(9)
O2 0.0233(11) 0.0184(10) 0.0283(12) -0.0050(8) -0.0010(10) -0.0019(9)
O3 0.0291(13) 0.0214(10) 0.0202(12) -0.0029(8) 0.0046(10) -0.0037(9)
O4 0.0205(11) 0.0202(9) 0.0288(11) 0.0070(8) -0.0002(9) -0.0026(9)

loop_
_atom_type_symbol
_atom_type_description
_atom_type_scat_dispersion_real
_atom_type_scat_dispersion_imag
_atom_type_scat_source
C C 0.0033 0.0016 'International Tables Vol C Tables 4.2.6.8 and 6.1.1.4'
H H 0.0000 0.0000 'International Tables Vol C Tables 4.2.6.8 and 6.1.1.4'
N N 0.0061 0.0033 'International Tables Vol C Tables 4.2.6.8 and 6.1.1.4'
O O 0.0106 0.0060 'International Tables Vol C Tables 4.2.6.8 and 6.1.1.4'

loop_
_geom_angle_atom_site_label_1
_geom_angle_atom_site_label_2
_geom_angle_atom_site_label_3
_geom_angle
C2 C1 C6 118.9(3)
C2 C1 C7 121.9(3)
C6 C1 C7 119.1(3)
C3 C2 C1 120.1(3)
C3 C2 H2A 119.9
C1 C2 H2A 119.9
C2 C3 C4 120.6(3)
C2 C3 H3A 119.7
C4 C3 H3A 119.7
C5 C4 C3 119.2(3)
C5 C4 H4A 120.4
C3 C4 H4A 120.4
C6 C5 C4 120.2(3)
C6 C5 H5A 119.9
C4 C5 H5A 119.9
C5 C6 C1 121.0(3)
C5 C6 H6A 119.5
C1 C6 H6A 119.5
O1 C7 C1 111.5(2)
O1 C7 H7A 109.3
C1 C7 H7A 109.3
O1 C7 H7B 109.3
C1 C7 H7B 109.3
H7A C7 H7B 108.0
O2 C8 O1 124.6(2)
O2 C8 N1 124.4(3)
O1 C8 N1 111.0(2)
N1 C9 C13 112.6(2)
N1 C9 C10 108.7(2)
C13 C9 C10 114.7(2)
N1 C9 H9 105.0(14)
C13 C9 H9 109.2(13)
C10 C9 H9 105.9(15)
O3 C10 N2 121.2(3)
O3 C10 C9 121.1(3)
N2 C10 C9 117.8(2)
N2 C11 C12 110.7(2)
N2 C11 H11A 109.5
C12 C11 H11A 109.5
N2 C11 H11B 109.5
C12 C11 H11B 109.5
H11A C11 H11B 108.1
C11 C12 C13 110.0(2)
C11 C12 H12A 109.7
C13 C12 H12A 109.7
C11 C12 H12B 109.7
C13 C12 H12B 109.7
H12A C12 H12B 108.2
C9 C13 C12 109.2(3)
C9 C13 H13B 109.8
C12 C13 H13B 109.8
C9 C13 H13A 109.8
C12 C13 H13A 109.8
H13B C13 H13A 108.3
O4 C14 N4 124.2(2)
O4 C14 N3 118.6(2)
N4 C14 N3 117.0(3)
N3 C15 H15A 109.5
N3 C15 H15B 109.5
H15A C15 H15B 109.5
N3 C15 H15C 109.5
H15A C15 H15C 109.5
H15B C15 H15C 109.5
C8 N1 C9 119.1(2)
C8 N1 H1A 120.5
C9 N1 H1A 120.5
C10 N2 N3 118.2(2)
C10 N2 C11 126.7(2)
N3 N2 C11 115.1(2)
C14 N3 N2 119.2(2)
C14 N3 C15 120.5(2)
N2 N3 C15 115.90(19)
C14 N4 H16 117.6(18)
C14 N4 H17 118.6(18)
H16 N4 H17 119(3)
C8 O1 C7 117.3(2)

loop_
_geom_bond_atom_site_label_1
_geom_bond_atom_site_label_2
_geom_bond_distance
C1 C2 1.384(4)
C1 C6 1.388(4)
C1 C7 1.497(4)
C2 C3 1.380(4)
C2 H2A 0.9500
C3 C4 1.388(4)
C3 H3A 0.9500
C4 C5 1.381(5)
C4 H4A 0.9500
C5 C6 1.371(4)
C5 H5A 0.9500
C6 H6A 0.9500
C7 O1 1.452(3)
C7 H7A 0.9900
C7 H7B 0.9900
C8 O2 1.225(3)
C8 O1 1.345(3)
C8 N1 1.345(3)
C9 N1 1.456(4)
C9 C13 1.519(4)
C9 C10 1.533(4)
C9 H9 1.08(3)
C10 O3 1.222(3)
C10 N2 1.364(3)
C11 N2 1.468(3)
C11 C12 1.521(4)
C11 H11A 0.9900
C11 H11B 0.9900
C12 C13 1.521(4)
C12 H12A 0.9900
C12 H12B 0.9900
C13 H13B 0.9900
C13 H13A 0.9900
C14 O4 1.242(3)
C14 N4 1.342(3)
C14 N3 1.380(3)
C15 N3 1.457(3)
C15 H15A 0.9800
C15 H15B 0.9800
C15 H15C 0.9800
N1 H1A 0.8800
N2 N3 1.400(3)
N4 H16 0.91(3)
N4 H17 0.89(3)

loop_
_geom_hbond_atom_site_label_D
_geom_hbond_atom_site_label_H
_geom_hbond_atom_site_label_A
_geom_hbond_distance_DH
_geom_hbond_distance_HA
_geom_hbond_distance_DA
_geom_hbond_angle_DHA
_geom_hbond_site_symmetry_A
N4 H17 O2 0.89(3) 2.17(3) 3.009(3) 156(3) .
N1 H1A O4 0.88 2.07 2.816(3) 142(2) 4_655
N4 H17 O3 0.89(3) 2.90(3) 3.259(3) 106(2) .

loop_
_geom_torsion_atom_site_label_1
_geom_torsion_atom_site_label_2
_geom_torsion_atom_site_label_3
_geom_torsion_atom_site_label_4
_geom_torsion
C6 C1 C2 C3 0.6(4)
C7 C1 C2 C3 177.0(2)
C1 C2 C3 C4 0.4(4)
C2 C3 C4 C5 -1.3(4)
C3 C4 C5 C6 1.2(4)
C4 C5 C6 C1 -0.2(4)
C2 C1 C6 C5 -0.6(4)
C7 C1 C6 C5 -177.2(3)
C2 C1 C7 O1 44.0(4)
C6 C1 C7 O1 -139.5(3)
N1 C9 C10 O3 42.1(3)
C13 C9 C10 O3 169.2(2)
N1 C9 C10 N2 -137.1(2)
C13 C9 C10 N2 -10.1(3)
N2 C11 C12 C13 49.9(3)
N1 C9 C13 C12 168.4(2)
C10 C9 C13 C12 43.4(3)
C11 C12 C13 C9 -64.2(3)
O2 C8 N1 C9 4.4(4)
O1 C8 N1 C9 -177.5(2)
C13 C9 N1 C8 -71.9(3)
C10 C9 N1 C8 56.4(3)
O3 C10 N2 N3 -0.6(4)
C9 C10 N2 N3 178.7(2)
O3 C10 N2 C11 176.5(3)
C9 C10 N2 C11 -4.2(4)
C12 C11 N2 C10 -16.2(4)
C12 C11 N2 N3 161.0(2)
O4 C14 N3 N2 170.9(2)
N4 C14 N3 N2 -13.4(4)
O4 C14 N3 C15 15.6(4)
N4 C14 N3 C15 -168.7(2)
C10 N2 N3 C14 -73.3(3)
C11 N2 N3 C14 109.2(3)
C10 N2 N3 C15 83.0(3)
C11 N2 N3 C15 -94.4(3)
O2 C8 O1 C7 2.0(4)
N1 C8 O1 C7 -176.1(2)
C1 C7 O1 C8 -117.0(3)
